data_4302431
loop_
_publ_author_name
'Jean-Pascal Sutter'
'S\'ebastien Dhers'
'Jean-Pierre Costes'
'Carine Duhayon'
'Laure Vendier'
'Raghunathan Rajamani'
'S. Ramasesha'

_publ_contact_author_address
;
Laboratoire de Chimie de Coordination
205 Route de Narbonne
31077 Toulouse Cedex 04
;
_publ_contact_author_email jean-pascal.sutter@lcc-toulouse.fr
_publ_contact_author_name 'J.-P. Sutter'
_publ_section_title
;
Hetero-Metallic {3d-4f-5d} Complexes: Preparation and Magnetic Behavior of
Trinuclear [(LMe2Ni-Ln){W(CN)8}] Compounds (Ln = Gd, Tb, Dy, Ho, Er, Y;
LMe2= Schiff base) and Variable SMM Characteristics for the Tb Derivative
;
_journal_name_full 'Inorganic Chemistry'
_journal_page_first 5820
_journal_page_last 5828
_journal_paper_doi 10.1021/ic900003m
_journal_volume 48
_journal_year 2009
_chemical_formula_moiety 'C44 H59 N15 Ni O9 Tb W, 0.5(C3 H7 N O) '
_chemical_formula_sum 'C45.5 H62.5 N15.5 Ni O9.5 Tb W'
_chemical_formula_weight 1380.08
_space_group_IT_number 14
_symmetry_cell_setting monoclinic
_symmetry_space_group_name_Hall '-P 2ybc'
_symmetry_space_group_name_H-M 'P 1 21/c 1'
_atom_sites_solution_hydrogens geom
_atom_sites_solution_primary direct
_cell_angle_alpha 90
_cell_angle_beta 106.362(2)
_cell_angle_gamma 90
_cell_formula_units_Z 4
_cell_length_a 11.9038(10)
_cell_length_b 25.841(2)
_cell_length_c 19.8029(15)
_cell_measurement_reflns_used 9910
_cell_measurement_temperature 180
_cell_measurement_theta_max 26
_cell_measurement_theta_min 2
_cell_volume 5844.8(8)
_computing_cell_refinement 'Bruker SMART'
_computing_data_collection 'Bruker SMART'
_computing_data_reduction 'Bruker SAINT'
_computing_molecular_graphics 'CAMERON (Watkin et al., 1996)'
_computing_publication_material 'CRYSTALS (Betteridge et al., 2003)'
_computing_structure_refinement 'CRYSTALS (Betteridge et al., 2003)'
_computing_structure_solution 'SIR92 (Altomare et al., 1994)'
_diffrn_ambient_temperature 180
_diffrn_measured_fraction_theta_full 0.998
_diffrn_measured_fraction_theta_max 0.998
_diffrn_measurement_device 'Bruker Apex2'
_diffrn_measurement_device_type Serial
_diffrn_measurement_method \w/2\q
_diffrn_radiation_monochromator graphite
_diffrn_radiation_type 'Mo K\a'
_diffrn_radiation_wavelength 0.71073
_diffrn_reflns_av_R_equivalents 0.053
_diffrn_reflns_limit_h_max 14
_diffrn_reflns_limit_h_min -14
_diffrn_reflns_limit_k_max 32
_diffrn_reflns_limit_k_min -30
_diffrn_reflns_limit_l_max 24
_diffrn_reflns_limit_l_min -24
_diffrn_reflns_number 54522
_diffrn_reflns_theta_full 26.254
_diffrn_reflns_theta_max 26.254
_diffrn_reflns_theta_min 1.330
_diffrn_standards_number 0
_exptl_absorpt_coefficient_mu 3.541
_exptl_absorpt_correction_T_max 0.59
_exptl_absorpt_correction_T_min 0.53
_exptl_absorpt_correction_type multi-scan
_exptl_absorpt_process_details '[c.f. r.h. blessing, acta cryst. (1995), a51, 33-38]'
_exptl_crystal_colour brown
_exptl_crystal_density_diffrn 1.568
_exptl_crystal_density_method 'not measured'
_exptl_crystal_description block
_exptl_crystal_F_000 2748
_exptl_crystal_size_max 0.20
_exptl_crystal_size_mid 0.20
_exptl_crystal_size_min 0.15
_refine_diff_density_max 1.48
_refine_diff_density_min -0.56
_refine_ls_extinction_method None
_refine_ls_goodness_of_fit_ref 1.0967
_refine_ls_hydrogen_treatment constr
_refine_ls_matrix_type full
_refine_ls_number_parameters 660
_refine_ls_number_reflns 8312
_refine_ls_number_restraints 0
_refine_ls_R_factor_all 0.0546
_refine_ls_R_factor_gt 0.0349
_refine_ls_shift/su_max 0.001353
_refine_ls_structure_factor_coef F
_refine_ls_weighting_details
;
 Method, part 1, Chebychev polynomial, (Watkin, 1994, Prince, 1982) 
 [weight] = 1.0/[A~0~*T~0~(x)+A~1~*T~1~(x) ... +A~n-1~]*T~n-1~(x)] 
 where A~i~ are the Chebychev coefficients listed below and x= Fcalc/Fmax 
 Method = Robust Weighting (Prince, 1982) 
 W = [weight] * [1-(deltaF/6*sigmaF)^2^]^2^ 
 A~i~ are: 
 0.859 -0.114 0.510 
;
_refine_ls_weighting_scheme calc
_refine_ls_wR_factor_all 0.0431
_refine_ls_wR_factor_gt 0.0335
_refine_ls_wR_factor_ref 0.0321
_reflns_limit_h_max 14
_reflns_limit_h_min -14
_reflns_limit_k_max 32
_reflns_limit_k_min 0
_reflns_limit_l_max 24
_reflns_limit_l_min 0
_reflns_number_gt 8977
_reflns_number_total 11775
_reflns_threshold_expression I>2.0\s(I)
_oxford_refine_ls_r_factor_ref 0.0316
_oxford_reflns_number_all 11730
_oxford_reflns_threshold_expression_ref I>3.0\s(I)
_cod_data_source_file ic900003m_si_003.cif
_cod_data_source_block 1
_cod_depositor_comments
;
The following automatic conversions were performed:
'_symmetry_cell_setting' value 'Monoclinic' changed to 'monoclinic'
according to '/home/saulius/struct/CIF-dictionaries/cif_core.dic'
dictionary named 'cif_core.dic' version 2.4.1 from 2010-06-29.

Automatic conversion script
Id: cif_fix_enum 1527 2010-12-29 10:47:43Z saulius 
;
_cod_original_sg_symbol_H-M 'P 1 21/c 1 '
_cod_original_formula_sum 'C45.50 H62.5 N15.50 Ni1 O9.50 Tb1 W1'
_cod_database_code 4302431

loop_
_symmetry_equiv_pos_as_xyz
x,y,z
-x,-y,-z
-x,y+1/2,-z+1/2
x,-y+1/2,z+1/2

loop_
_atom_site_label
_atom_site_type_symbol
_atom_site_fract_x
_atom_site_fract_y
_atom_site_fract_z
_atom_site_U_iso_or_equiv
_atom_site_occupancy
_atom_site_adp_type
_atom_site_refinement_flags_posn
_atom_site_refinement_flags_adp
_atom_site_refinement_flags_occupancy
_atom_site_disorder_assembly
_atom_site_disorder_group
_oxford_atom_site_special_shape
_atom_site_attached_hydrogens
W1 W 0.692862(16) 0.369775(7) 0.726100(10) 0.0215 1.0000 Uani . . . . . . .
Ni1 Ni 1.07916(5) 0.27328(2) 0.85743(3) 0.0232 1.0000 Uani . . . . . . .
Tb1 Tb 0.95424(2) 0.153877(10) 0.857161(13) 0.0323 1.0000 Uani . . . . . . .
C1 C 0.8440(4) 0.31960(18) 0.7592(3) 0.0264 1.0000 Uani . . . . . . .
C2 C 0.6943(5) 0.3301(2) 0.6304(3) 0.0379 1.0000 Uani . . . . . . .
C3 C 0.6207(4) 0.2939(2) 0.7325(3) 0.0297 1.0000 Uani . . . . . . .
C4 C 0.5283(4) 0.3800(2) 0.7500(3) 0.0361 1.0000 Uani . . . . . . .
C5 C 0.5799(5) 0.4126(2) 0.6394(3) 0.0443 1.0000 Uani . . . . . . .
C6 C 0.6992(5) 0.4479(2) 0.7657(3) 0.0396 1.0000 Uani . . . . . . .
C7 C 0.7427(5) 0.3638(2) 0.8399(3) 0.0348 1.0000 Uani . . . . . . .
C8 C 0.8307(5) 0.41000(19) 0.6946(3) 0.0307 1.0000 Uani . . . . . . .
C9 C 0.9240(8) 0.1127(3) 1.0248(4) 0.0717 1.0000 Uani . . . . . . .
C10 C 0.9773(5) 0.2025(2) 1.0230(3) 0.0403 1.0000 Uani . . . . . . .
C11 C 0.9786(5) 0.2102(3) 1.0920(3) 0.0517 1.0000 Uani . . . . . . .
C12 C 1.0039(6) 0.2586(3) 1.1215(3) 0.0562 1.0000 Uani . . . . . . .
C13 C 1.0258(5) 0.2988(3) 1.0821(3) 0.0507 1.0000 Uani . . . . . . .
C14 C 1.0245(5) 0.2918(2) 1.0106(3) 0.0396 1.0000 Uani . . . . . . .
C15 C 0.9985(5) 0.2429(2) 0.9809(3) 0.0379 1.0000 Uani . . . . . . .
C16 C 1.0485(5) 0.3369(2) 0.9734(3) 0.0392 1.0000 Uani . . . . . . .
C17 C 1.0820(5) 0.3886(2) 0.8828(3) 0.0389 1.0000 Uani . . . . . . .
C18 C 1.1883(5) 0.3933(2) 0.8535(3) 0.0376 1.0000 Uani . . . . . . .
C19 C 1.1730(4) 0.35981(17) 0.7871(3) 0.0295 1.0000 Uani . . . . . . .
C20 C 1.2411(4) 0.2761(2) 0.7734(3) 0.0302 1.0000 Uani . . . . . . .
C21 C 1.2430(4) 0.2196(2) 0.7684(3) 0.0314 1.0000 Uani . . . . . . .
C22 C 1.1601(4) 0.18752(18) 0.7843(2) 0.0284 1.0000 Uani . . . . . . .
C23 C 1.3275(5) 0.1990(2) 0.7381(3) 0.0433 1.0000 Uani . . . . . . .
C24 C 1.3289(6) 0.1471(2) 0.7237(3) 0.0506 1.0000 Uani . . . . . . .
C25 C 1.2437(6) 0.1143(2) 0.7361(3) 0.0463 1.0000 Uani . . . . . . .
C26 C 1.1613(5) 0.1343(2) 0.7656(3) 0.0353 1.0000 Uani . . . . . . .
C27 C 1.0681(7) 0.0518(2) 0.7647(4) 0.0592 1.0000 Uani . . . . . . .
C28 C 1.1915(6) 0.4492(2) 0.8300(4) 0.0487 1.0000 Uani . . . . . . .
C29 C 1.3020(6) 0.3794(3) 0.9092(3) 0.0536 1.0000 Uani . . . . . . .
C30 C 1.2533(5) 0.2212(2) 0.9790(3) 0.0455 1.0000 Uani . . . . . . .
C31 C 1.3995(8) 0.2679(3) 1.0654(4) 0.0804 1.0000 Uani . . . . . . .
C32 C 1.3333(8) 0.1807(4) 1.0921(4) 0.0827 1.0000 Uani . . . . . . .
C33 C 1.1500(6) 0.0621(3) 0.9426(3) 0.0522 1.0000 Uani . . . . . . .
C34 C 1.3405(7) 0.0755(5) 0.9290(5) 0.1065 1.0000 Uani . . . . . . .
C35 C 1.2897(8) -0.0082(3) 0.9759(6) 0.0942 1.0000 Uani . . . . . . .
C36 C 0.7631(6) 0.0638(2) 0.8221(4) 0.0494 1.0000 Uani . . . . . . .
C37 C 0.5824(6) 0.0150(3) 0.7836(5) 0.0711 1.0000 Uani . . . . . . .
C38 C 0.7706(7) -0.0262(3) 0.8534(4) 0.0646 1.0000 Uani . . . . . . .
C39 C 0.7922(5) 0.1760(3) 0.6863(3) 0.0462 1.0000 Uani . . . . . . .
C40 C 0.7835(11) 0.0963(3) 0.6248(6) 0.1260 1.0000 Uani . . . . . . .
C41 C 0.7018(8) 0.1751(3) 0.5615(4) 0.0761 1.0000 Uani . . . . . . .
C42 C 0.7164(5) 0.2126(2) 0.8800(3) 0.0418 1.0000 Uani . . . . . . .
C43 C 0.5649(6) 0.1608(3) 0.9038(4) 0.0682 1.0000 Uani . . . . . . .
C44 C 0.5568(6) 0.2569(3) 0.9068(4) 0.0688 1.0000 Uani . . . . . . .
N1 N 0.9241(4) 0.29418(16) 0.7830(2) 0.0290 1.0000 Uani . . . . . . .
N2 N 0.6912(5) 0.3092(2) 0.5787(3) 0.0569 1.0000 Uani . . . . . . .
N3 N 0.5843(4) 0.25322(18) 0.7339(2) 0.0398 1.0000 Uani . . . . . . .
N4 N 0.4408(4) 0.3851(2) 0.7623(3) 0.0527 1.0000 Uani . . . . . . .
N5 N 0.5177(5) 0.4355(3) 0.5950(3) 0.0678 1.0000 Uani . . . . . . .
N6 N 0.7020(6) 0.4900(2) 0.7850(4) 0.0629 1.0000 Uani . . . . . . .
N7 N 0.7703(5) 0.3605(2) 0.9001(3) 0.0543 1.0000 Uani . . . . . . .
N8 N 0.9035(4) 0.43010(19) 0.6783(3) 0.0443 1.0000 Uani . . . . . . .
N9 N 1.0687(4) 0.33789(16) 0.9136(2) 0.0313 1.0000 Uani . . . . . . .
N10 N 1.1755(3) 0.30362(15) 0.7995(2) 0.0247 1.0000 Uani . . . . . . .
N11 N 1.3276(4) 0.2229(2) 1.0419(2) 0.0456 1.0000 Uani . . . . . . .
N12 N 1.2553(5) 0.0454(2) 0.9486(3) 0.0576 1.0000 Uani . . . . . . .
N13 N 0.7082(5) 0.01967(18) 0.8200(3) 0.0463 1.0000 Uani . . . . . . .
N14 N 0.7604(5) 0.1510(2) 0.6276(3) 0.0526 1.0000 Uani . . . . . . .
N15 N 0.6179(4) 0.2100(2) 0.8968(3) 0.0473 1.0000 Uani . . . . . . .
O1 O 0.9570(4) 0.15535(16) 0.9883(2) 0.0473 1.0000 Uani . . . . . . .
O2 O 0.9942(3) 0.23146(14) 0.91471(17) 0.0342 1.0000 Uani . . . . . . .
O3 O 1.0805(3) 0.20229(13) 0.81485(17) 0.0293 1.0000 Uani . . . . . . .
O4 O 1.0720(4) 0.10604(14) 0.7806(2) 0.0443 1.0000 Uani . . . . . . .
O5 O 1.2402(3) 0.25595(16) 0.93521(19) 0.0423 1.0000 Uani . . . . . . .
O6 O 1.1132(4) 0.10673(17) 0.9258(2) 0.0531 1.0000 Uani . . . . . . .
O7 O 0.8680(4) 0.07084(15) 0.8530(2) 0.0494 1.0000 Uani . . . . . . .
O8 O 0.8428(4) 0.1568(2) 0.7437(2) 0.0629 1.0000 Uani . . . . . . .
O9 O 0.7692(4) 0.17340(17) 0.8675(3) 0.0535 1.0000 Uani . . . . . . .
N16 N 0.3600(9) 0.4873(4) 0.0679(5) 0.047(2) 0.5000 Uiso . . . . . . .
O10 O 0.4913(11) 0.4267(5) 0.1104(6) 0.081(3) 0.5000 Uiso . . . . . . .
C45 C 0.3982(12) 0.4417(5) 0.0906(7) 0.052(3) 0.5000 Uiso . . . . . . .
C46 C 0.4330(12) 0.5309(5) 0.0693(7) 0.056(3) 0.5000 Uiso . . . . . . .
C47 C 0.2363(13) 0.5007(6) 0.0462(8) 0.066(4) 0.5000 Uiso . . . . . . .
H91 H 0.9116 0.0826 0.9955 0.1169 1.0000 Uiso R . . . . . .
H93 H 0.9855 0.1060 1.0671 0.1169 1.0000 Uiso R . . . . . .
H92 H 0.8532 0.1208 1.0367 0.1170 1.0000 Uiso R . . . . . .
H111 H 0.9622 0.1829 1.1184 0.0619 1.0000 Uiso R . . . . . .
H121 H 1.0056 0.2642 1.1685 0.0678 1.0000 Uiso R . . . . . .
H131 H 1.0421 0.3314 1.1022 0.0607 1.0000 Uiso R . . . . . .
H161 H 1.0488 0.3686 0.9957 0.0469 1.0000 Uiso R . . . . . .
H172 H 1.0889 0.4144 0.9187 0.0488 1.0000 Uiso R . . . . . .
H171 H 1.0123 0.3955 0.8444 0.0490 1.0000 Uiso R . . . . . .
H192 H 1.2345 0.3688 0.7661 0.0350 1.0000 Uiso R . . . . . .
H191 H 1.0976 0.3677 0.7542 0.0346 1.0000 Uiso R . . . . . .
H201 H 1.2940 0.2938 0.7549 0.0360 1.0000 Uiso R . . . . . .
H231 H 1.3834 0.2211 0.7282 0.0521 1.0000 Uiso R . . . . . .
H241 H 1.3856 0.1339 0.7048 0.0639 1.0000 Uiso R . . . . . .
H251 H 1.2429 0.0798 0.7248 0.0561 1.0000 Uiso R . . . . . .
H272 H 1.0045 0.0366 0.7787 0.0909 1.0000 Uiso R . . . . . .
H271 H 1.1410 0.0357 0.7899 0.0910 1.0000 Uiso R . . . . . .
H273 H 1.0551 0.0473 0.7149 0.0910 1.0000 Uiso R . . . . . .
H283 H 1.2580 0.4546 0.8124 0.0748 1.0000 Uiso R . . . . . .
H281 H 1.1982 0.4718 0.8696 0.0750 1.0000 Uiso R . . . . . .
H282 H 1.1213 0.4576 0.7936 0.0751 1.0000 Uiso R . . . . . .
H291 H 1.3670 0.3838 0.8901 0.0779 1.0000 Uiso R . . . . . .
H293 H 1.3118 0.4013 0.9496 0.0779 1.0000 Uiso R . . . . . .
H292 H 1.2996 0.3443 0.9235 0.0779 1.0000 Uiso R . . . . . .
H301 H 1.2074 0.1922 0.9670 0.0511 1.0000 Uiso R . . . . . .
H311 H 1.4709 0.2585 1.0999 0.1121 1.0000 Uiso R . . . . . .
H313 H 1.3578 0.2918 1.0861 0.1121 1.0000 Uiso R . . . . . .
H312 H 1.4167 0.2841 1.0258 0.1119 1.0000 Uiso R . . . . . .
H322 H 1.3265 0.1945 1.1356 0.1150 1.0000 Uiso R . . . . . .
H321 H 1.2708 0.1566 1.0731 0.1150 1.0000 Uiso R . . . . . .
H323 H 1.4072 0.1633 1.0999 0.1150 1.0000 Uiso R . . . . . .
H331 H 1.0970 0.0379 0.9521 0.0623 1.0000 Uiso R . . . . . .
H342 H 1.3723 0.0561 0.8970 0.1579 1.0000 Uiso R . . . . . .
H341 H 1.4021 0.0839 0.9705 0.1581 1.0000 Uiso R . . . . . .
H343 H 1.3041 0.1068 0.9067 0.1579 1.0000 Uiso R . . . . . .
H351 H 1.3420 -0.0222 0.9517 0.1333 1.0000 Uiso R . . . . . .
H353 H 1.3287 -0.0072 1.0258 0.1332 1.0000 Uiso R . . . . . .
H352 H 1.2216 -0.0298 0.9667 0.1332 1.0000 Uiso R . . . . . .
H361 H 0.7189 0.0919 0.7987 0.0602 1.0000 Uiso R . . . . . .
H371 H 0.5424 0.0031 0.8165 0.1039 1.0000 Uiso R . . . . . .
H373 H 0.5506 0.0478 0.7646 0.1039 1.0000 Uiso R . . . . . .
H372 H 0.5713 -0.0100 0.7461 0.1040 1.0000 Uiso R . . . . . .
H382 H 0.7502 -0.0554 0.8221 0.0948 1.0000 Uiso R . . . . . .
H381 H 0.7481 -0.0332 0.8953 0.0949 1.0000 Uiso R . . . . . .
H383 H 0.8538 -0.0209 0.8656 0.0951 1.0000 Uiso R . . . . . .
H391 H 0.7759 0.2114 0.6849 0.0540 1.0000 Uiso R . . . . . .
H402 H 0.8224 0.0901 0.5892 0.1702 1.0000 Uiso R . . . . . .
H401 H 0.8322 0.0849 0.6697 0.1701 1.0000 Uiso R . . . . . .
H403 H 0.7109 0.0776 0.6132 0.1701 1.0000 Uiso R . . . . . .
H412 H 0.7466 0.1690 0.5287 0.1090 1.0000 Uiso R . . . . . .
H413 H 0.6950 0.2117 0.5684 0.1090 1.0000 Uiso R . . . . . .
H411 H 0.6249 0.1601 0.5436 0.1089 1.0000 Uiso R . . . . . .
H421 H 0.7482 0.2448 0.8773 0.0489 1.0000 Uiso R . . . . . .
H433 H 0.5402 0.1609 0.9458 0.1011 1.0000 Uiso R . . . . . .
H431 H 0.6204 0.1335 0.9072 0.1011 1.0000 Uiso R . . . . . .
H432 H 0.4985 0.1549 0.8642 0.1009 1.0000 Uiso R . . . . . .
H441 H 0.5468 0.2567 0.9536 0.1039 1.0000 Uiso R . . . . . .
H443 H 0.6016 0.2869 0.9016 0.1038 1.0000 Uiso R . . . . . .
H442 H 0.4810 0.2579 0.8727 0.1039 1.0000 Uiso R . . . . . .
H461 H 0.4258 0.5419 0.0223 0.0839 0.5000 Uiso R . . . . . .
H463 H 0.5118 0.5216 0.0918 0.0839 0.5000 Uiso R . . . . . .
H472 H 0.2224 0.5300 0.0722 0.0990 0.5000 Uiso R . . . . . .
H473 H 0.1917 0.4724 0.0552 0.0989 0.5000 Uiso R . . . . . .
H471 H 0.2119 0.5088 -0.0029 0.0991 0.5000 Uiso R . . . . . .
H462 H 0.4094 0.5581 0.0947 0.0839 0.5000 Uiso R . . . . . .
H451 H 0.3393 0.4168 0.0903 0.0629 0.5000 Uiso R . . . . . .

loop_
_atom_site_aniso_label
_atom_site_aniso_U_11
_atom_site_aniso_U_22
_atom_site_aniso_U_33
_atom_site_aniso_U_23
_atom_site_aniso_U_13
_atom_site_aniso_U_12
W1 0.02007(9) 0.02046(9) 0.02413(9) 0.00209(8) 0.00655(6) -0.00015(8)
Ni1 0.0247(3) 0.0216(3) 0.0228(3) 0.0006(2) 0.0059(2) -0.0027(2)
Tb1 0.03411(13) 0.02527(13) 0.03568(14) 0.00487(10) 0.00664(10) -0.00782(10)
C1 0.030(3) 0.020(2) 0.032(2) -0.0054(19) 0.015(2) -0.006(2)
C2 0.043(3) 0.037(3) 0.031(3) 0.000(2) 0.006(2) 0.002(2)
C3 0.023(2) 0.033(3) 0.031(3) -0.002(2) 0.004(2) -0.002(2)
C4 0.032(3) 0.032(3) 0.046(3) 0.005(2) 0.014(2) -0.001(2)
C5 0.039(3) 0.051(4) 0.045(3) 0.011(3) 0.016(3) 0.007(3)
C6 0.040(3) 0.031(3) 0.054(4) 0.009(3) 0.024(3) -0.002(2)
C7 0.034(3) 0.032(3) 0.040(3) -0.003(2) 0.013(2) 0.008(2)
C8 0.038(3) 0.025(3) 0.032(3) 0.003(2) 0.016(2) -0.002(2)
C9 0.114(7) 0.044(4) 0.075(5) 0.021(4) 0.056(5) -0.007(4)
C10 0.036(3) 0.056(4) 0.029(3) 0.007(3) 0.010(2) -0.006(3)
C11 0.039(3) 0.086(5) 0.031(3) 0.014(3) 0.011(2) -0.006(3)
C12 0.052(4) 0.089(5) 0.030(3) -0.007(3) 0.015(3) -0.022(4)
C13 0.052(4) 0.071(4) 0.030(3) -0.020(3) 0.012(3) -0.021(3)
C14 0.037(3) 0.057(4) 0.026(3) -0.010(2) 0.011(2) -0.015(3)
C15 0.034(3) 0.055(4) 0.025(2) 0.004(2) 0.009(2) -0.003(2)
C16 0.043(3) 0.043(3) 0.031(3) -0.017(2) 0.010(2) -0.011(2)
C17 0.051(3) 0.022(3) 0.048(3) -0.008(2) 0.021(3) -0.004(2)
C18 0.044(3) 0.029(3) 0.041(3) -0.006(2) 0.013(2) -0.011(2)
C19 0.033(3) 0.021(3) 0.034(3) 0.0051(19) 0.009(2) -0.0060(19)
C20 0.027(2) 0.031(3) 0.032(3) -0.002(2) 0.008(2) -0.004(2)
C21 0.029(3) 0.033(3) 0.031(3) 0.000(2) 0.007(2) 0.003(2)
C22 0.039(3) 0.023(2) 0.022(2) 0.0050(18) 0.006(2) 0.006(2)
C23 0.043(3) 0.044(3) 0.044(3) -0.002(3) 0.014(3) 0.009(3)
C24 0.055(4) 0.048(4) 0.055(4) 0.001(3) 0.027(3) 0.017(3)
C25 0.061(4) 0.033(3) 0.047(3) -0.002(2) 0.017(3) 0.016(3)
C26 0.044(3) 0.026(3) 0.033(3) 0.004(2) 0.007(2) 0.001(2)
C27 0.089(5) 0.022(3) 0.071(5) -0.008(3) 0.031(4) -0.006(3)
C28 0.062(4) 0.024(3) 0.064(4) -0.009(3) 0.022(3) -0.014(3)
C29 0.050(4) 0.055(4) 0.051(4) -0.007(3) 0.007(3) -0.028(3)
C30 0.040(3) 0.050(4) 0.037(3) 0.011(3) -0.005(2) -0.005(3)
C31 0.099(6) 0.080(6) 0.046(4) -0.003(4) -0.006(4) -0.025(5)
C32 0.085(6) 0.090(6) 0.058(5) 0.036(4) -0.006(4) 0.010(5)
C33 0.054(4) 0.052(4) 0.050(4) -0.006(3) 0.014(3) -0.002(3)
C34 0.051(5) 0.202(12) 0.065(5) 0.031(6) 0.013(4) -0.018(6)
C35 0.084(6) 0.054(5) 0.130(8) -0.024(5) 0.005(6) 0.019(4)
C36 0.049(4) 0.030(3) 0.070(4) 0.002(3) 0.019(3) -0.010(3)
C37 0.061(5) 0.061(5) 0.087(6) -0.006(4) 0.014(4) -0.025(4)
C38 0.093(6) 0.038(4) 0.059(4) -0.002(3) 0.015(4) -0.017(4)
C39 0.051(4) 0.045(3) 0.040(3) -0.002(3) 0.008(3) -0.002(3)
C40 0.171(11) 0.048(5) 0.124(9) -0.027(5) -0.018(8) 0.029(6)
C41 0.103(7) 0.077(5) 0.039(4) -0.002(4) 0.005(4) 0.013(5)
C42 0.041(3) 0.046(3) 0.037(3) 0.001(3) 0.008(2) -0.003(3)
C43 0.049(4) 0.082(5) 0.070(5) 0.004(4) 0.011(3) -0.025(4)
C44 0.058(4) 0.088(6) 0.063(4) -0.029(4) 0.019(4) 0.009(4)
N1 0.028(2) 0.026(2) 0.034(2) -0.0012(17) 0.0106(18) 0.0018(18)
N2 0.074(4) 0.062(4) 0.034(3) -0.010(3) 0.013(3) -0.006(3)
N3 0.038(2) 0.034(3) 0.045(3) 0.003(2) 0.008(2) -0.011(2)
N4 0.043(3) 0.045(3) 0.080(4) 0.003(3) 0.035(3) 0.000(2)
N5 0.066(4) 0.083(5) 0.052(3) 0.032(3) 0.012(3) 0.028(3)
N6 0.082(4) 0.030(3) 0.093(5) -0.005(3) 0.052(4) -0.004(3)
N7 0.071(4) 0.064(4) 0.030(3) 0.002(2) 0.017(2) 0.017(3)
N8 0.049(3) 0.039(3) 0.054(3) 0.000(2) 0.029(2) -0.007(2)
N9 0.030(2) 0.027(2) 0.036(2) -0.0069(18) 0.0086(18) -0.0086(17)
N10 0.0221(19) 0.023(2) 0.027(2) 0.0013(16) 0.0047(16) -0.0025(16)
N11 0.041(3) 0.056(3) 0.034(2) 0.007(2) 0.000(2) 0.010(2)
N12 0.041(3) 0.074(4) 0.052(3) -0.018(3) 0.005(2) 0.006(3)
N13 0.057(3) 0.030(3) 0.053(3) -0.001(2) 0.019(2) -0.017(2)
N14 0.065(4) 0.041(3) 0.043(3) -0.003(2) 0.001(3) 0.007(3)
N15 0.042(3) 0.060(3) 0.036(3) -0.001(2) 0.005(2) -0.011(2)
O1 0.061(3) 0.045(2) 0.040(2) 0.0157(19) 0.020(2) -0.008(2)
O2 0.040(2) 0.040(2) 0.0232(17) 0.0019(15) 0.0101(15) -0.0106(16)
O3 0.0346(19) 0.0235(17) 0.0318(18) -0.0012(14) 0.0127(15) -0.0034(14)
O4 0.063(3) 0.0192(18) 0.054(2) -0.0012(17) 0.022(2) 0.0016(18)
O5 0.036(2) 0.050(2) 0.0334(19) 0.0077(18) -0.0020(16) -0.0073(18)
O6 0.052(3) 0.045(2) 0.057(3) 0.014(2) 0.006(2) 0.004(2)
O7 0.043(2) 0.036(2) 0.067(3) 0.008(2) 0.011(2) -0.0114(18)
O8 0.055(3) 0.075(3) 0.049(3) 0.013(2) -0.001(2) -0.012(2)
O9 0.040(2) 0.044(3) 0.073(3) -0.002(2) 0.010(2) -0.003(2)

loop_
_atom_type_symbol
_atom_type_scat_dispersion_real
_atom_type_scat_dispersion_imag
_atom_type_scat_Cromer_Mann_a1
_atom_type_scat_Cromer_Mann_b1
_atom_type_scat_Cromer_Mann_a2
_atom_type_scat_Cromer_Mann_b2
_atom_type_scat_Cromer_Mann_a3
_atom_type_scat_Cromer_Mann_b3
_atom_type_scat_Cromer_Mann_a4
_atom_type_scat_Cromer_Mann_b4
_atom_type_scat_Cromer_Mann_c
_atom_type_scat_source
C 0.0033 0.0016 2.3100 20.8439 1.0200 10.2075 1.5886 0.5687 0.8650 51.6512 0.2156 'International Tables Vol C 4.2.6.8 and 6.1.1.4'
H 0.0000 0.0000 0.4930 10.5109 0.3229 26.1257 0.1402 3.1424 0.0408 57.7998 0.0030 'International Tables Vol C 4.2.6.8 and 6.1.1.4'
N 0.0061 0.0033 12.2126 0.0057 3.1322 9.8933 2.0125 28.9975 1.1663 0.5826 -11.5290 'International Tables Vol C 4.2.6.8 and 6.1.1.4'
O 0.0106 0.0060 3.0485 13.2771 2.2868 5.7011 1.5463 0.3239 0.8670 32.9089 0.2508 'International Tables Vol C 4.2.6.8 and 6.1.1.4'
Ni 0.3393 1.1124 12.8376 3.8785 7.2920 0.2565 4.4438 12.1763 2.3800 66.3421 1.0341 'International Tables Vol C 4.2.6.8 and 6.1.1.4'
Tb -0.1723 4.1537 25.8976 2.2426 18.2185 0.1961 14.3167 12.6648 2.9535 115.3620 3.5822 'International Tables Vol C 4.2.6.8 and 6.1.1.4'
W -0.8490 6.8722 29.0818 1.7203 15.4300 9.2259 14.4327 0.3217 5.1198 57.0560 9.8875 'International Tables Vol C 4.2.6.8 and 6.1.1.4'

loop_
_geom_angle_atom_site_label_1
_geom_angle_site_symmetry_1
_geom_angle_atom_site_label_2
_geom_angle_site_symmetry_2
_geom_angle_atom_site_label_3
_geom_angle_site_symmetry_3
_geom_angle
_geom_angle_publ_flag
C1 . W1 . C2 . 76.70(19) yes
C1 . W1 . C3 . 75.42(17) yes
C2 . W1 . C3 . 73.9(2) yes
C1 . W1 . C4 . 137.35(19) yes
C2 . W1 . C4 . 118.9(2) yes
C3 . W1 . C4 . 72.38(19) yes
C1 . W1 . C5 . 145.6(2) yes
C2 . W1 . C5 . 72.7(2) yes
C3 . W1 . C5 . 110.0(2) yes
C4 . W1 . C5 . 73.3(2) yes
C1 . W1 . C6 . 120.6(2) yes
C2 . W1 . C6 . 139.0(2) yes
C3 . W1 . C6 . 143.30(19) yes
C4 . W1 . C6 . 75.4(2) yes
C5 . W1 . C6 . 76.2(2) yes
C1 . W1 . C7 . 71.43(18) yes
C2 . W1 . C7 . 144.2(2) yes
C3 . W1 . C7 . 82.57(19) yes
C4 . W1 . C7 . 77.3(2) yes
C5 . W1 . C7 . 142.0(2) yes
C1 . W1 . C8 . 75.14(18) yes
C2 . W1 . C8 . 77.4(2) yes
C3 . W1 . C8 . 142.65(19) yes
C4 . W1 . C8 . 144.00(19) yes
C5 . W1 . C8 . 83.0(2) yes
C6 . W1 . C7 . 73.6(2) yes
C6 . W1 . C8 . 72.88(19) yes
C7 . W1 . C8 . 108.9(2) yes
N1 . Ni1 . N9 . 89.74(17) yes
N1 . Ni1 . N10 . 91.70(16) yes
N9 . Ni1 . N10 . 97.19(16) yes
N1 . Ni1 . O2 . 92.97(15) yes
N9 . Ni1 . O2 . 90.86(16) yes
N10 . Ni1 . O2 . 170.71(16) yes
N1 . Ni1 . O3 . 92.86(15) yes
N9 . Ni1 . O3 . 169.91(15) yes
N10 . Ni1 . O3 . 92.48(15) yes
O2 . Ni1 . O3 . 79.27(14) yes
N1 . Ni1 . O5 . 177.03(16) yes
N9 . Ni1 . O5 . 87.63(17) yes
N10 . Ni1 . O5 . 87.27(15) yes
O2 . Ni1 . O5 . 88.44(15) yes
O3 . Ni1 . O5 . 89.96(15) yes
O1 . Tb1 . O2 . 62.96(12) yes
O1 . Tb1 . O3 . 122.38(12) yes
O2 . Tb1 . O3 . 68.76(12) yes
O1 . Tb1 . O4 . 136.35(13) yes
O2 . Tb1 . O4 . 128.74(12) yes
O3 . Tb1 . O4 . 62.39(12) yes
O1 . Tb1 . O6 . 69.21(15) yes
O2 . Tb1 . O6 . 98.42(15) yes
O3 . Tb1 . O6 . 89.43(14) yes
O4 . Tb1 . O6 . 67.45(15) yes
O1 . Tb1 . O7 . 86.07(14) yes
O2 . Tb1 . O7 . 146.90(14) yes
O3 . Tb1 . O7 . 143.60(14) yes
O4 . Tb1 . O7 . 81.42(14) yes
O6 . Tb1 . O7 . 79.64(15) yes
O1 . Tb1 . O8 . 146.37(16) yes
O2 . Tb1 . O8 . 116.49(16) yes
O3 . Tb1 . O8 . 83.14(15) yes
O4 . Tb1 . O8 . 72.78(17) yes
O6 . Tb1 . O8 . 138.23(18) yes
O1 . Tb1 . O9 . 69.69(15) yes
O2 . Tb1 . O9 . 80.51(14) yes
O3 . Tb1 . O9 . 130.55(14) yes
O4 . Tb1 . O9 . 145.15(15) yes
O6 . Tb1 . O9 . 133.96(16) yes
O7 . Tb1 . O8 . 82.43(16) yes
O7 . Tb1 . O9 . 77.75(15) yes
O8 . Tb1 . O9 . 77.00(18) yes
W1 . C1 . N1 . 173.6(4) yes
W1 . C2 . N2 . 177.8(5) yes
W1 . C3 . N3 . 177.4(5) yes
W1 . C4 . N4 . 179.5(5) yes
W1 . C5 . N5 . 177.6(5) yes
W1 . C6 . N6 . 178.2(6) yes
W1 . C7 . N7 . 179.3(5) yes
W1 . C8 . N8 . 178.8(5) yes
O1 . C9 . H91 . 109.7 no
O1 . C9 . H93 . 109.2 no
H91 . C9 . H93 . 109.4 no
O1 . C9 . H92 . 109.9 no
H91 . C9 . H92 . 109.3 no
H93 . C9 . H92 . 109.3 no
C11 . C10 . C15 . 121.9(6) yes
C11 . C10 . O1 . 124.8(5) yes
C15 . C10 . O1 . 113.3(5) yes
C10 . C11 . C12 . 119.5(6) yes
C10 . C11 . H111 . 120.1 no
C12 . C11 . H111 . 120.4 no
C11 . C12 . C13 . 120.1(6) yes
C11 . C12 . H121 . 120.1 no
C13 . C12 . H121 . 119.9 no
C12 . C13 . C14 . 121.5(6) yes
C12 . C13 . H131 . 119.5 no
C14 . C13 . H131 . 119.0 no
C13 . C14 . C15 . 118.3(5) yes
C13 . C14 . C16 . 117.1(5) yes
C15 . C14 . C16 . 124.5(5) yes
C10 . C15 . C14 . 118.8(5) yes
C10 . C15 . O2 . 117.1(5) yes
C14 . C15 . O2 . 124.1(5) yes
C14 . C16 . N9 . 127.2(5) yes
C14 . C16 . H161 . 116.1 no
N9 . C16 . H161 . 116.7 no
C18 . C17 . N9 . 114.9(4) yes
C18 . C17 . H172 . 108.3 no
N9 . C17 . H172 . 108.0 no
C18 . C17 . H171 . 107.6 no
N9 . C17 . H171 . 108.7 no
H172 . C17 . H171 . 109.2 no
C17 . C18 . C19 . 111.4(4) yes
C17 . C18 . C28 . 106.6(5) yes
C19 . C18 . C28 . 106.2(4) yes
C17 . C18 . C29 . 111.4(5) yes
C19 . C18 . C29 . 110.6(5) yes
C28 . C18 . C29 . 110.5(5) yes
C18 . C19 . N10 . 114.8(4) yes
C18 . C19 . H192 . 108.1 no
N10 . C19 . H192 . 109.1 no
C18 . C19 . H191 . 108.6 no
N10 . C19 . H191 . 107.0 no
H192 . C19 . H191 . 109.2 no
C21 . C20 . N10 . 127.6(5) yes
C21 . C20 . H201 . 115.9 no
N10 . C20 . H201 . 116.5 no
C20 . C21 . C22 . 123.6(4) yes
C20 . C21 . C23 . 115.6(5) yes
C22 . C21 . C23 . 120.5(5) yes
C21 . C22 . C26 . 117.1(5) yes
C21 . C22 . O3 . 125.4(4) yes
C26 . C22 . O3 . 117.4(4) yes
C21 . C23 . C24 . 120.6(6) yes
C21 . C23 . H231 . 119.4 no
C24 . C23 . H231 . 120.0 no
C23 . C24 . C25 . 120.3(6) yes
C23 . C24 . H241 . 119.8 no
C25 . C24 . H241 . 119.9 no
C24 . C25 . C26 . 119.1(5) yes
C24 . C25 . H251 . 120.3 no
C26 . C25 . H251 . 120.6 no
C22 . C26 . C25 . 122.3(5) yes
C22 . C26 . O4 . 112.8(5) yes
C25 . C26 . O4 . 124.9(5) yes
O4 . C27 . H272 . 108.4 no
O4 . C27 . H271 . 109.9 no
H272 . C27 . H271 . 109.9 no
O4 . C27 . H273 . 109.4 no
H272 . C27 . H273 . 109.5 no
H271 . C27 . H273 . 109.8 no
C18 . C28 . H283 . 110.0 no
C18 . C28 . H281 . 109.3 no
H283 . C28 . H281 . 108.8 no
C18 . C28 . H282 . 110.6 no
H283 . C28 . H282 . 109.0 no
H281 . C28 . H282 . 109.2 no
C18 . C29 . H291 . 109.6 no
C18 . C29 . H293 . 109.8 no
H291 . C29 . H293 . 109.7 no
C18 . C29 . H292 . 110.1 no
H291 . C29 . H292 . 109.0 no
H293 . C29 . H292 . 108.7 no
N11 . C30 . O5 . 124.5(6) yes
N11 . C30 . H301 . 117.7 no
O5 . C30 . H301 . 117.8 no
N11 . C31 . H311 . 110.6 no
N11 . C31 . H313 . 109.2 no
H311 . C31 . H313 . 108.6 no
N11 . C31 . H312 . 109.5 no
H311 . C31 . H312 . 110.0 no
H313 . C31 . H312 . 109.0 no
N11 . C32 . H322 . 109.5 no
N11 . C32 . H321 . 109.5 no
H322 . C32 . H321 . 109.9 no
N11 . C32 . H323 . 108.8 no
H322 . C32 . H323 . 109.6 no
H321 . C32 . H323 . 109.5 no
N12 . C33 . O6 . 126.1(7) yes
N12 . C33 . H331 . 116.4 no
O6 . C33 . H331 . 117.5 no
N12 . C34 . H342 . 109.7 no
N12 . C34 . H341 . 108.8 no
H342 . C34 . H341 . 109.5 no
N12 . C34 . H343 . 108.8 no
H342 . C34 . H343 . 110.1 no
H341 . C34 . H343 . 109.9 no
N12 . C35 . H351 . 108.4 no
N12 . C35 . H353 . 110.2 no
H351 . C35 . H353 . 109.4 no
N12 . C35 . H352 . 109.7 no
H351 . C35 . H352 . 108.7 no
H353 . C35 . H352 . 110.3 no
N13 . C36 . O7 . 124.7(6) yes
N13 . C36 . H361 . 116.9 no
O7 . C36 . H361 . 118.4 no
N13 . C37 . H371 . 109.0 no
N13 . C37 . H373 . 110.6 no
H371 . C37 . H373 . 109.4 no
N13 . C37 . H372 . 109.4 no
H371 . C37 . H372 . 108.9 no
H373 . C37 . H372 . 109.5 no
N13 . C38 . H382 . 109.9 no
N13 . C38 . H381 . 108.4 no
H382 . C38 . H381 . 109.3 no
N13 . C38 . H383 . 110.8 no
H382 . C38 . H383 . 109.2 no
H381 . C38 . H383 . 109.2 no
N14 . C39 . O8 . 125.0(6) yes
N14 . C39 . H391 . 117.3 no
O8 . C39 . H391 . 117.7 no
N14 . C40 . H402 . 109.1 no
N14 . C40 . H401 . 109.6 no
H402 . C40 . H401 . 109.8 no
N14 . C40 . H403 . 109.4 no
H402 . C40 . H403 . 109.2 no
H401 . C40 . H403 . 109.6 no
N14 . C41 . H412 . 108.9 no
N14 . C41 . H413 . 109.6 no
H412 . C41 . H413 . 109.9 no
N14 . C41 . H411 . 109.0 no
H412 . C41 . H411 . 109.6 no
H413 . C41 . H411 . 109.8 no
N15 . C42 . O9 . 123.1(6) yes
N15 . C42 . H421 . 118.2 no
O9 . C42 . H421 . 118.7 no
N15 . C43 . H433 . 109.3 no
N15 . C43 . H431 . 110.2 no
H433 . C43 . H431 . 108.4 no
N15 . C43 . H432 . 110.3 no
H433 . C43 . H432 . 109.2 no
H431 . C43 . H432 . 109.5 no
N15 . C44 . H441 . 109.1 no
N15 . C44 . H443 . 110.0 no
H441 . C44 . H443 . 109.2 no
N15 . C44 . H442 . 109.5 no
H441 . C44 . H442 . 109.1 no
H443 . C44 . H442 . 109.8 no
Ni1 . N1 . C1 . 155.5(4) yes
C17 . N9 . C16 . 118.2(4) yes
C17 . N9 . Ni1 . 118.4(3) yes
C16 . N9 . Ni1 . 123.4(4) yes
C19 . N10 . C20 . 118.1(4) yes
C19 . N10 . Ni1 . 119.7(3) yes
C20 . N10 . Ni1 . 122.2(3) yes
C32 . N11 . C31 . 118.2(6) yes
C32 . N11 . C30 . 120.8(6) yes
C31 . N11 . C30 . 120.9(6) yes
C35 . N12 . C34 . 117.5(7) yes
C35 . N12 . C33 . 119.8(7) yes
C34 . N12 . C33 . 122.7(7) yes
C37 . N13 . C38 . 118.2(5) yes
C37 . N13 . C36 . 121.2(6) yes
C38 . N13 . C36 . 120.6(6) yes
C40 . N14 . C41 . 115.9(7) yes
C40 . N14 . C39 . 121.0(7) yes
C41 . N14 . C39 . 123.1(6) yes
C44 . N15 . C43 . 118.1(6) yes
C44 . N15 . C42 . 120.7(6) yes
C43 . N15 . C42 . 121.1(6) yes
Tb1 . O1 . C9 . 124.5(4) yes
Tb1 . O1 . C10 . 117.5(3) yes
C9 . O1 . C10 . 117.5(5) yes
C15 . O2 . Ni1 . 123.0(3) yes
C15 . O2 . Tb1 . 129.1(3) yes
Ni1 . O2 . Tb1 . 104.73(14) yes
C22 . O3 . Tb1 . 129.9(3) yes
C22 . O3 . Ni1 . 123.1(3) yes
Tb1 . O3 . Ni1 . 105.07(14) yes
Tb1 . O4 . C27 . 126.4(4) yes
Tb1 . O4 . C26 . 116.0(3) yes
C27 . O4 . C26 . 116.5(5) yes
Ni1 . O5 . C30 . 124.8(4) yes
Tb1 . O6 . C33 . 143.5(4) yes
Tb1 . O7 . C36 . 121.1(4) yes
C39 . O8 . Tb1 . 157.9(5) yes
C42 . O9 . Tb1 . 137.2(4) yes
C45 . N16 . C46 . 124.2(12) yes
C45 . N16 . C47 . 123.1(12) yes
C46 . N16 . C47 . 112.3(11) yes
N16 . C45 . O10 . 129.9(15) yes
N16 . C45 . H451 . 115.2 no
O10 . C45 . H451 . 114.9 no
N16 . C46 . H461 . 109.3 no
N16 . C46 . H463 . 109.1 no
H461 . C46 . H463 . 109.7 no
N16 . C46 . H462 . 109.1 no
H461 . C46 . H462 . 109.8 no
H463 . C46 . H462 . 109.8 no
N16 . C47 . H472 . 110.2 no
N16 . C47 . H473 . 109.4 no
H472 . C47 . H473 . 108.5 no
N16 . C47 . H471 . 110.2 no
H472 . C47 . H471 . 109.1 no
H473 . C47 . H471 . 109.4 no

loop_
_geom_bond_atom_site_label_1
_geom_bond_site_symmetry_1
_geom_bond_atom_site_label_2
_geom_bond_site_symmetry_2
_geom_bond_distance
_geom_bond_publ_flag
W1 . C1 . 2.164(5) yes
W1 . C2 . 2.159(6) yes
W1 . C3 . 2.159(5) yes
W1 . C4 . 2.158(5) yes
W1 . C5 . 2.164(6) yes
W1 . C6 . 2.158(6) yes
W1 . C7 . 2.169(5) yes
W1 . C8 . 2.177(5) yes
Ni1 . N1 . 2.083(4) yes
Ni1 . N9 . 2.029(4) yes
Ni1 . N10 . 1.997(4) yes
Ni1 . O2 . 2.031(3) yes
Ni1 . O3 . 2.021(3) yes
Ni1 . O5 . 2.141(4) yes
Tb1 . O1 . 2.589(4) yes
Tb1 . O2 . 2.289(4) yes
Tb1 . O3 . 2.289(3) yes
Tb1 . O4 . 2.643(4) yes
Tb1 . O6 . 2.337(4) yes
Tb1 . O7 . 2.370(4) yes
Tb1 . O8 . 2.266(4) yes
Tb1 . O9 . 2.324(4) yes
C1 . N1 . 1.145(6) yes
C2 . N2 . 1.148(7) yes
C3 . N3 . 1.140(7) yes
C4 . N4 . 1.141(7) yes
C5 . N5 . 1.142(7) yes
C6 . N6 . 1.152(7) yes
C7 . N7 . 1.146(7) yes
C8 . N8 . 1.131(6) yes
C9 . O1 . 1.431(7) yes
C9 . H91 . 0.957 no
C9 . H93 . 0.960 no
C9 . H92 . 0.960 no
C10 . C11 . 1.377(8) yes
C10 . C15 . 1.403(8) yes
C10 . O1 . 1.385(7) yes
C11 . C12 . 1.379(10) yes
C11 . H111 . 0.929 no
C12 . C13 . 1.368(9) yes
C12 . H121 . 0.935 no
C13 . C14 . 1.421(7) yes
C13 . H131 . 0.929 no
C14 . C15 . 1.392(8) yes
C14 . C16 . 1.450(8) yes
C15 . O2 . 1.331(6) yes
C16 . N9 . 1.274(7) yes
C16 . H161 . 0.929 no
C17 . C18 . 1.538(8) yes
C17 . N9 . 1.471(7) yes
C17 . H172 . 0.962 no
C17 . H171 . 0.971 no
C18 . C19 . 1.542(7) yes
C18 . C28 . 1.523(8) yes
C18 . C29 . 1.529(8) yes
C19 . N10 . 1.472(6) yes
C19 . H192 . 0.966 no
C19 . H191 . 0.971 no
C20 . C21 . 1.464(7) yes
C20 . N10 . 1.269(6) yes
C20 . H201 . 0.933 no
C21 . C22 . 1.391(7) yes
C21 . C23 . 1.412(7) yes
C22 . C26 . 1.425(7) yes
C22 . O3 . 1.316(6) yes
C23 . C24 . 1.372(8) yes
C23 . H231 . 0.939 no
C24 . C25 . 1.395(9) yes
C24 . H241 . 0.925 no
C25 . C26 . 1.375(8) yes
C25 . H251 . 0.920 no
C26 . O4 . 1.390(7) yes
C27 . O4 . 1.433(7) yes
C27 . H272 . 0.961 no
C27 . H271 . 0.966 no
C27 . H273 . 0.962 no
C28 . H283 . 0.960 no
C28 . H281 . 0.963 no
C28 . H282 . 0.963 no
C29 . H291 . 0.959 no
C29 . H293 . 0.959 no
C29 . H292 . 0.953 no
C30 . N11 . 1.309(7) yes
C30 . O5 . 1.227(7) yes
C30 . H301 . 0.919 no
C31 . N11 . 1.442(9) yes
C31 . H311 . 0.960 no
C31 . H313 . 0.955 no
C31 . H312 . 0.961 no
C32 . N11 . 1.464(9) yes
C32 . H322 . 0.957 no
C32 . H321 . 0.962 no
C32 . H323 . 0.960 no
C33 . N12 . 1.299(8) yes
C33 . O6 . 1.246(8) yes
C33 . H331 . 0.943 no
C34 . N12 . 1.417(10) yes
C34 . H342 . 0.964 no
C34 . H341 . 0.959 no
C34 . H343 . 0.964 no
C35 . N12 . 1.502(10) yes
C35 . H351 . 0.957 no
C35 . H353 . 0.967 no
C35 . H352 . 0.959 no
C36 . N13 . 1.308(7) yes
C36 . O7 . 1.239(7) yes
C36 . H361 . 0.941 no
C37 . N13 . 1.473(9) yes
C37 . H371 . 0.958 no
C37 . H373 . 0.961 no
C37 . H372 . 0.964 no
C38 . N13 . 1.455(9) yes
C38 . H382 . 0.962 no
C38 . H381 . 0.958 no
C38 . H383 . 0.961 no
C39 . N14 . 1.290(8) yes
C39 . O8 . 1.232(7) yes
C39 . H391 . 0.934 no
C40 . N14 . 1.445(9) yes
C40 . H402 . 0.959 no
C40 . H401 . 0.961 no
C40 . H403 . 0.959 no
C41 . N14 . 1.440(9) yes
C41 . H412 . 0.964 no
C41 . H413 . 0.961 no
C41 . H411 . 0.964 no
C42 . N15 . 1.307(7) yes
C42 . O9 . 1.253(7) yes
C42 . H421 . 0.922 no
C43 . N15 . 1.443(8) yes
C43 . H433 . 0.957 no
C43 . H431 . 0.957 no
C43 . H432 . 0.956 no
C44 . N15 . 1.455(9) yes
C44 . H441 . 0.966 no
C44 . H443 . 0.962 no
C44 . H442 . 0.964 no
N16 . C45 . 1.298(16) yes
N16 . C46 . 1.418(16) yes
N16 . C47 . 1.455(17) yes
O10 . C45 . 1.134(16) yes
C45 . H451 . 0.950 no
C46 . H461 . 0.953 no
C46 . H463 . 0.949 no
C46 . H462 . 0.950 no
C47 . H472 . 0.956 no
C47 . H473 . 0.952 no
C47 . H471 . 0.955 no

loop_
_geom_hbond_atom_site_label_D
_geom_hbond_site_symmetry_D
_geom_hbond_atom_site_label_H
_geom_hbond_site_symmetry_H
_geom_hbond_atom_site_label_A
_geom_hbond_site_symmetry_A
_geom_hbond_angle_DHA
_geom_hbond_distance_DH
_geom_hbond_distance_HA
_geom_hbond_distance_DA
_geom_hbond_publ_flag
C19 . H192 . N4 1_655 157 0.97 2.51 3.424(10) yes
C23 . H231 . N3 1_655 157 0.94 2.50 3.385(10) yes
C25 . H251 . N6 3_746 164 0.92 2.43 3.326(10) yes
C29 . H292 . O5 . 164 0.95 2.42 3.346(10) yes
C30 . H301 . O6 . 169 0.92 2.51 3.414(10) yes
C34 . H341 . N5 4_655 151 0.96 2.51 3.381(10) yes
C35 . H351 . N5 3_746 172 0.96 2.39 3.340(10) yes
C41 . H413 . N2 . 174 0.96 2.53 3.488(10) yes
